data_4067655
loop_
_publ_author_name
'Zheng, Pengzhi'
'Hong, Jianquan'
'Liu, Ruiting'
'Zhang, Zhengxing'
'Pang, Zhen'
'Weng, Linhong'
'Zhou, Xigeng'

_publ_section_title
;
 Synthesis and Reactivities of Guanidinate Dianion Complexes of
 Heterobimetallic Lanthanide&#x2212;Lithium Cp2Ln[(CyN)2CNPh]Li(THF)3
;
_journal_issue 5
_journal_name_full Organometallics
_journal_page_first 1284
_journal_paper_doi 10.1021/om9010615
_journal_volume 29
_journal_year 2010
_chemical_formula_sum 'C32 H46 N3 Si Y'
_chemical_formula_weight 589.72
_chemical_name_systematic
; 
 ? 
;
_space_group_IT_number 33
_symmetry_cell_setting orthorhombic
_symmetry_space_group_name_Hall 'P 2c -2n'
_symmetry_space_group_name_H-M 'P n a 21'
_atom_sites_solution_hydrogens geom
_atom_sites_solution_primary direct
_atom_sites_solution_secondary difmap
_audit_creation_method SHELXL-97
_cell_angle_alpha 90.00
_cell_angle_beta 90.00
_cell_angle_gamma 90.00
_cell_formula_units_Z 4
_cell_length_a 9.450(3)
_cell_length_b 17.259(5)
_cell_length_c 19.472(6)
_cell_measurement_reflns_used 1011
_cell_measurement_temperature 293(2)
_cell_measurement_theta_max 24.370
_cell_measurement_theta_min 2.360
_cell_volume 3175.8(17)
_computing_cell_refinement 'Bruker SMART'
_computing_data_collection 'Bruker SMART'
_computing_data_reduction 'Bruker SHELXTL'
_computing_molecular_graphics 'Bruker SHELXTL'
_computing_publication_material 'Bruker SHELXTL'
_computing_structure_refinement 'SHELXL-97 (Sheldrick, 1997)'
_computing_structure_solution 'SHELXS-97 (Sheldrick, 1990)'
_diffrn_ambient_temperature 293(2)
_diffrn_measured_fraction_theta_full 0.998
_diffrn_measured_fraction_theta_max 0.998
_diffrn_measurement_device_type 'CCD area detector'
_diffrn_measurement_method 'phi and omega scans'
_diffrn_radiation_monochromator graphite
_diffrn_radiation_source 'fine-focus sealed tube'
_diffrn_radiation_type MoK\a
_diffrn_radiation_wavelength 0.71073
_diffrn_reflns_av_R_equivalents 0.0926
_diffrn_reflns_av_sigmaI/netI 0.1351
_diffrn_reflns_limit_h_max 11
_diffrn_reflns_limit_h_min -11
_diffrn_reflns_limit_k_max 20
_diffrn_reflns_limit_k_min -20
_diffrn_reflns_limit_l_max 18
_diffrn_reflns_limit_l_min -23
_diffrn_reflns_number 12605
_diffrn_reflns_theta_full 25.01
_diffrn_reflns_theta_max 25.01
_diffrn_reflns_theta_min 1.58
_exptl_absorpt_coefficient_mu 1.897
_exptl_absorpt_correction_T_max 0.9280
_exptl_absorpt_correction_T_min 0.8043
_exptl_absorpt_correction_type multi-scan
_exptl_absorpt_process_details sadabs
_exptl_crystal_colour 'pale yellow'
_exptl_crystal_density_diffrn 1.233
_exptl_crystal_density_method 'not measured'
_exptl_crystal_description needle
_exptl_crystal_F_000 1248
_exptl_crystal_size_max 0.12
_exptl_crystal_size_mid 0.04
_exptl_crystal_size_min 0.04
_refine_diff_density_max 0.375
_refine_diff_density_min -0.401
_refine_diff_density_rms 0.058
_refine_ls_abs_structure_details 'Flack H D (1983), Acta Cryst. A39, 876-881'
_refine_ls_abs_structure_Flack 0.013(9)
_refine_ls_extinction_method none
_refine_ls_goodness_of_fit_ref 0.999
_refine_ls_hydrogen_treatment constr
_refine_ls_matrix_type full
_refine_ls_number_parameters 310
_refine_ls_number_reflns 4525
_refine_ls_number_restraints 31
_refine_ls_restrained_S_all 0.997
_refine_ls_R_factor_all 0.1079
_refine_ls_R_factor_gt 0.0489
_refine_ls_shift/su_max 0.000
_refine_ls_shift/su_mean 0.000
_refine_ls_structure_factor_coef Fsqd
_refine_ls_weighting_details 'calc w=1/[\s^2^(Fo^2^)+(0.0318P)^2^+0.0000P] where P=(Fo^2^+2Fc^2^)/3'
_refine_ls_weighting_scheme calc
_refine_ls_wR_factor_gt 0.1016
_refine_ls_wR_factor_ref 0.1084
_reflns_number_gt 2225
_reflns_number_total 4525
_reflns_threshold_expression >2sigma(I)
_cod_data_source_file om9010615_si_001.cif
_cod_data_source_block f81210a
_cod_depositor_comments
;
The following automatic conversions were performed:

'_symmetry_cell_setting' value 'Orthorhombic' changed to
'orthorhombic' according to
/home/saulius/struct/CIF-dictionaries/cif_core.dic dictionary named
'cif_core.dic' version 2.4.1 from 2010-06-29.

Automatic conversion script
Id: cif_fix_values 1715 2011-07-08 13:25:40Z adriana 
;
_cod_original_cell_volume 3175.9(15)
_cod_original_sg_symbol_H-M Pna2(1)
_cod_database_code 4067655

loop_
_symmetry_equiv_pos_as_xyz
'x, y, z'
'-x, -y, z+1/2'
'x+1/2, -y+1/2, z'
'-x+1/2, y+1/2, z+1/2'

loop_
_atom_site_label
_atom_site_type_symbol
_atom_site_fract_x
_atom_site_fract_y
_atom_site_fract_z
_atom_site_U_iso_or_equiv
_atom_site_adp_type
_atom_site_occupancy
_atom_site_symmetry_multiplicity
_atom_site_calc_flag
_atom_site_refinement_flags
Y1 Y 0.57118(8) 0.43012(4) 0.88388(5) 0.0551(2) Uani 1 1 d .
Si1 Si 0.9356(3) 0.49165(13) 1.08128(12) 0.0591(6) Uani 1 1 d .
N1 N 0.6145(7) 0.4374(3) 1.0017(3) 0.0502(17) Uani 1 1 d .
N2 N 0.7260(6) 0.5213(3) 0.9318(3) 0.0443(17) Uani 1 1 d .
N3 N 0.7751(7) 0.5302(3) 1.0543(3) 0.0496(17) Uani 1 1 d .
C1 C 0.3153(4) 0.4171(4) 0.8317(4) 0.122(5) Uani 1 1 d G
H1A H 0.2879 0.3689 0.8150 0.146 Uiso 1 1 calc R
C2 C 0.2969(5) 0.4443(4) 0.9000(4) 0.104(5) Uani 1 1 d G
H2A H 0.2553 0.4170 0.9359 0.125 Uiso 1 1 calc R
C3 C 0.3532(6) 0.5205(4) 0.9038(4) 0.108(5) Uani 1 1 d G
H3A H 0.3549 0.5518 0.9427 0.129 Uiso 1 1 calc R
C4 C 0.4063(6) 0.5404(3) 0.8379(5) 0.111(5) Uani 1 1 d G
H4A H 0.4490 0.5871 0.8261 0.133 Uiso 1 1 calc R
C5 C 0.3829(7) 0.4765(4) 0.7934(3) 0.098(4) Uani 1 1 d G
H5A H 0.4076 0.4741 0.7472 0.118 Uiso 1 1 calc R
C6 C 0.5781(7) 0.3014(3) 0.8135(5) 0.120(5) Uani 1 1 d GU
H6A H 0.4911 0.2806 0.8009 0.144 Uiso 1 1 calc R
C7 C 0.6594(8) 0.3548(5) 0.7744(3) 0.135(5) Uani 1 1 d GU
H7A H 0.6350 0.3750 0.7317 0.162 Uiso 1 1 calc R
C8 C 0.7844(5) 0.3718(4) 0.8120(5) 0.185(10) Uani 1 1 d GU
H8A H 0.8563 0.4052 0.7982 0.222 Uiso 1 1 calc R
C9 C 0.7803(6) 0.3290(4) 0.8742(5) 0.185(9) Uani 1 1 d GU
H9A H 0.8491 0.3294 0.9084 0.223 Uiso 1 1 calc R
C10 C 0.6528(8) 0.2855(3) 0.8752(5) 0.156(6) Uani 1 1 d GU
H10A H 0.6234 0.2524 0.9100 0.187 Uiso 1 1 calc R
C11 C 0.7053(8) 0.4966(5) 0.9948(4) 0.044(2) Uani 1 1 d .
C12 C 0.8199(8) 0.5852(4) 0.9173(4) 0.052(2) Uani 1 1 d .
H12A H 0.8634 0.6026 0.9603 0.062 Uiso 1 1 calc R
C13 C 0.7394(8) 0.6521(4) 0.8856(7) 0.080(2) Uani 1 1 d .
H13A H 0.6647 0.6683 0.9166 0.096 Uiso 1 1 calc R
H13B H 0.6958 0.6352 0.8431 0.096 Uiso 1 1 calc R
C14 C 0.8380(9) 0.7210(4) 0.8711(7) 0.098(4) Uani 1 1 d .
H14A H 0.7843 0.7635 0.8516 0.117 Uiso 1 1 calc R
H14B H 0.8810 0.7387 0.9135 0.117 Uiso 1 1 calc R
C15 C 0.9499(10) 0.6960(5) 0.8220(4) 0.072(3) Uani 1 1 d .
H15A H 0.9072 0.6802 0.7790 0.086 Uiso 1 1 calc R
H15B H 1.0140 0.7386 0.8129 0.086 Uiso 1 1 calc R
C16 C 1.0290(9) 0.6300(5) 0.8526(5) 0.078(3) Uani 1 1 d .
H16A H 1.0755 0.6470 0.8944 0.094 Uiso 1 1 calc R
H16B H 1.1015 0.6130 0.8207 0.094 Uiso 1 1 calc R
C17 C 0.9324(9) 0.5635(4) 0.8687(6) 0.067(3) Uani 1 1 d .
H17A H 0.8897 0.5450 0.8265 0.081 Uiso 1 1 calc R
H17B H 0.9874 0.5214 0.8881 0.081 Uiso 1 1 calc R
C18 C 0.5664(9) 0.4072(4) 1.0691(4) 0.058(2) Uani 1 1 d .
H18A H 0.6282 0.4288 1.1047 0.070 Uiso 1 1 calc R
C19 C 0.4188(10) 0.4302(5) 1.0850(5) 0.097(3) Uani 1 1 d .
H19A H 0.3558 0.4103 1.0498 0.117 Uiso 1 1 calc R
H19B H 0.4113 0.4862 1.0853 0.117 Uiso 1 1 calc R
C20 C 0.3747(11) 0.3981(6) 1.1551(6) 0.109(4) Uani 1 1 d .
H20A H 0.4331 0.4217 1.1903 0.131 Uiso 1 1 calc R
H20B H 0.2773 0.4127 1.1640 0.131 Uiso 1 1 calc R
C21 C 0.3872(11) 0.3145(7) 1.1602(5) 0.088(4) Uani 1 1 d .
H21A H 0.3664 0.2980 1.2067 0.105 Uiso 1 1 calc R
H21B H 0.3198 0.2900 1.1295 0.105 Uiso 1 1 calc R
C22 C 0.5272(14) 0.2918(7) 1.1421(6) 0.143(7) Uani 1 1 d .
H22A H 0.5322 0.2357 1.1418 0.172 Uiso 1 1 calc R
H22B H 0.5919 0.3104 1.1771 0.172 Uiso 1 1 calc R
C23 C 0.5756(11) 0.3219(5) 1.0727(5) 0.110(4) Uani 1 1 d .
H23A H 0.6726 0.3059 1.0647 0.132 Uiso 1 1 calc R
H23B H 0.5171 0.2994 1.0369 0.132 Uiso 1 1 calc R
C24 C 0.7099(9) 0.5961(4) 1.0829(4) 0.047(2) Uani 1 1 d .
C25 C 0.7685(9) 0.6342(5) 1.1377(4) 0.062(2) Uani 1 1 d .
H25A H 0.8524 0.6153 1.1562 0.074 Uiso 1 1 calc R
C26 C 0.7100(12) 0.6972(6) 1.1657(5) 0.075(3) Uani 1 1 d .
H26A H 0.7543 0.7229 1.2017 0.090 Uiso 1 1 calc R
C27 C 0.5786(14) 0.7241(5) 1.1392(6) 0.090(4) Uani 1 1 d .
H27A H 0.5356 0.7664 1.1601 0.108 Uiso 1 1 calc R
C28 C 0.5132(12) 0.6906(6) 1.0845(6) 0.092(4) Uani 1 1 d .
H28A H 0.4290 0.7097 1.0665 0.111 Uiso 1 1 calc R
C29 C 0.5812(10) 0.6249(5) 1.0568(4) 0.069(3) Uani 1 1 d .
H29A H 0.5394 0.5996 1.0198 0.083 Uiso 1 1 calc R
C30 C 1.0778(9) 0.5628(5) 1.0734(6) 0.088(4) Uani 1 1 d .
H30A H 1.0848 0.5795 1.0264 0.133 Uiso 1 1 calc R
H30B H 1.1656 0.5397 1.0873 0.133 Uiso 1 1 calc R
H30C H 1.0576 0.6066 1.1022 0.133 Uiso 1 1 calc R
C31 C 0.9257(10) 0.4589(5) 1.1719(6) 0.093(4) Uani 1 1 d .
H31A H 0.8524 0.4207 1.1765 0.140 Uiso 1 1 calc R
H31B H 0.9048 0.5023 1.2010 0.140 Uiso 1 1 calc R
H31C H 1.0148 0.4366 1.1852 0.140 Uiso 1 1 calc R
C32 C 0.9710(8) 0.4059(4) 1.0255(4) 0.068(3) Uani 1 1 d .
H32A H 0.8966 0.3686 1.0313 0.101 Uiso 1 1 calc R
H32B H 1.0598 0.3830 1.0383 0.101 Uiso 1 1 calc R
H32C H 0.9749 0.4221 0.9784 0.101 Uiso 1 1 calc R

loop_
_atom_site_aniso_label
_atom_site_aniso_U_11
_atom_site_aniso_U_22
_atom_site_aniso_U_33
_atom_site_aniso_U_23
_atom_site_aniso_U_13
_atom_site_aniso_U_12
Y1 0.0517(4) 0.0598(4) 0.0539(4) -0.0109(6) 0.0012(8) 0.0011(5)
Si1 0.0470(15) 0.0699(16) 0.0605(15) -0.0039(12) -0.0050(16) 0.0090(15)
N1 0.063(5) 0.036(4) 0.052(4) -0.001(3) 0.007(3) 0.000(4)
N2 0.043(4) 0.042(4) 0.047(5) 0.000(3) 0.001(4) -0.006(3)
N3 0.048(4) 0.051(4) 0.049(4) -0.007(3) -0.003(4) 0.004(4)
C1 0.088(10) 0.165(12) 0.112(11) -0.021(10) -0.021(8) 0.017(9)
C2 0.039(6) 0.135(10) 0.139(15) 0.012(9) 0.014(7) 0.013(7)
C3 0.077(9) 0.159(12) 0.086(10) -0.040(8) -0.022(7) 0.077(9)
C4 0.068(8) 0.090(8) 0.174(14) 0.022(9) -0.039(10) 0.004(7)
C5 0.089(9) 0.128(10) 0.077(8) 0.041(7) -0.020(7) -0.023(7)
C6 0.183(14) 0.061(7) 0.115(10) -0.016(7) 0.021(11) 0.023(9)
C7 0.175(14) 0.128(12) 0.101(10) -0.060(8) 0.046(10) 0.025(11)
C8 0.114(14) 0.172(14) 0.27(2) -0.148(15) 0.136(13) -0.046(12)
C9 0.097(11) 0.216(18) 0.243(19) -0.135(17) -0.042(14) 0.117(11)
C10 0.229(16) 0.092(8) 0.146(12) 0.004(11) 0.059(15) 0.105(10)
C11 0.038(5) 0.047(5) 0.047(6) -0.011(5) 0.009(4) 0.010(4)
C12 0.043(5) 0.053(6) 0.059(5) 0.006(4) -0.001(4) -0.001(5)
C13 0.053(5) 0.062(5) 0.124(7) 0.013(8) 0.017(8) 0.009(5)
C14 0.052(6) 0.061(6) 0.179(12) 0.027(8) 0.026(9) 0.009(5)
C15 0.054(7) 0.088(7) 0.073(7) 0.022(5) -0.015(6) -0.018(6)
C16 0.064(7) 0.086(7) 0.086(8) 0.005(5) 0.023(5) 0.018(6)
C17 0.056(5) 0.058(5) 0.088(9) 0.004(5) 0.031(6) 0.010(5)
C18 0.074(6) 0.051(5) 0.049(5) 0.007(4) 0.000(5) -0.016(5)
C19 0.068(7) 0.104(7) 0.121(9) 0.018(7) 0.060(7) 0.039(6)
C20 0.091(9) 0.116(10) 0.120(11) 0.015(8) 0.067(7) 0.014(7)
C21 0.078(9) 0.103(9) 0.081(8) 0.008(7) 0.038(6) -0.023(7)
C22 0.183(15) 0.108(10) 0.138(13) 0.076(9) 0.110(12) 0.035(10)
C23 0.114(9) 0.081(7) 0.136(10) 0.031(7) 0.060(9) 0.032(7)
C24 0.051(6) 0.048(5) 0.041(5) 0.002(4) 0.007(5) -0.001(5)
C25 0.068(7) 0.054(6) 0.063(7) -0.017(5) 0.014(5) -0.004(5)
C26 0.090(9) 0.059(7) 0.076(7) -0.013(6) 0.003(7) -0.011(6)
C27 0.127(11) 0.053(6) 0.089(9) -0.021(6) 0.043(9) 0.012(8)
C28 0.113(10) 0.082(8) 0.081(9) -0.005(7) 0.014(8) 0.043(8)
C29 0.078(7) 0.077(6) 0.053(6) -0.015(5) -0.004(6) 0.008(6)
C30 0.061(7) 0.113(8) 0.092(8) -0.023(7) 0.004(6) -0.004(6)
C31 0.082(8) 0.100(7) 0.097(9) 0.019(7) -0.030(7) 0.010(6)
C32 0.050(6) 0.070(6) 0.082(6) -0.001(5) -0.006(5) 0.030(4)

loop_
_atom_type_symbol
_atom_type_description
_atom_type_scat_dispersion_real
_atom_type_scat_dispersion_imag
_atom_type_scat_source
C C 0.0033 0.0016 'International Tables Vol C Tables 4.2.6.8 and 6.1.1.4'
H H 0.0000 0.0000 'International Tables Vol C Tables 4.2.6.8 and 6.1.1.4'
N N 0.0061 0.0033 'International Tables Vol C Tables 4.2.6.8 and 6.1.1.4'
Si Si 0.0817 0.0704 'International Tables Vol C Tables 4.2.6.8 and 6.1.1.4'
Y Y -2.7962 3.5667 'International Tables Vol C Tables 4.2.6.8 and 6.1.1.4'

loop_
_geom_angle_atom_site_label_1
_geom_angle_atom_site_label_2
_geom_angle_atom_site_label_3
_geom_angle
N1 Y1 N2 57.5(2)
N1 Y1 C6 123.9(3)
N2 Y1 C6 139.9(2)
N1 Y1 C3 87.7(2)
N2 Y1 C3 91.9(2)
C6 Y1 C3 127.25(16)
N1 Y1 C4 113.7(2)
N2 Y1 C4 91.1(2)
C6 Y1 C4 117.00(16)
C3 Y1 C4 31.5
N1 Y1 C10 93.6(3)
N2 Y1 C10 118.8(2)
C6 Y1 C10 31.5
C3 Y1 C10 144.2(3)
C4 Y1 C10 147.84(17)
N1 Y1 C2 92.9(2)
N2 Y1 C2 120.5(2)
C6 Y1 C2 99.59(17)
C3 Y1 C2 31.5
C4 Y1 C2 52.02(5)
C10 Y1 C2 112.8(2)
N1 Y1 C5 139.58(19)
N2 Y1 C5 119.0(2)
C6 Y1 C5 85.65(12)
C3 Y1 C5 51.99(6)
C4 Y1 C5 31.41(5)
C10 Y1 C5 116.51(15)
C2 Y1 C5 51.89(6)
N1 Y1 C1 123.0(2)
N2 Y1 C1 141.7(2)
C6 Y1 C1 75.40(11)
C3 Y1 C1 51.96(6)
C4 Y1 C1 51.91(6)
C10 Y1 C1 99.47(17)
C2 Y1 C1 31.4
C5 Y1 C1 31.3
N1 Y1 C7 140.1(2)
N2 Y1 C7 117.2(3)
C6 Y1 C7 31.4
C3 Y1 C7 131.67(18)
C4 Y1 C7 105.7(2)
C10 Y1 C7 51.91(6)
C2 Y1 C7 117.11(15)
C5 Y1 C7 79.75(14)
C1 Y1 C7 86.35(12)
N1 Y1 C9 88.5(2)
N2 Y1 C9 90.3(2)
C6 Y1 C9 51.86(6)
C3 Y1 C9 173.8(3)
C4 Y1 C9 154.3(3)
C10 Y1 C9 31.3
C2 Y1 C9 144.0(3)
C5 Y1 C9 131.25(18)
C1 Y1 C9 127.10(16)
C7 Y1 C9 51.64(6)
N1 Y1 C8 114.0(3)
N2 Y1 C8 89.5(2)
C6 Y1 C8 51.76(6)
C3 Y1 C8 154.7(3)
C4 Y1 C8 123.2(3)
C10 Y1 C8 51.69(5)
C2 Y1 C8 148.15(17)
C5 Y1 C8 106.0(2)
C1 Y1 C8 117.50(16)
C7 Y1 C8 31.2
C9 Y1 C8 31.1
N3 Si1 C30 111.1(4)
N3 Si1 C31 111.1(4)
C30 Si1 C31 108.8(5)
N3 Si1 C32 106.5(3)
C30 Si1 C32 110.6(4)
C31 Si1 C32 108.7(4)
C11 N1 C18 123.5(6)
C11 N1 Y1 93.1(5)
C18 N1 Y1 142.9(5)
C11 N2 C12 121.5(7)
C11 N2 Y1 93.5(5)
C12 N2 Y1 145.0(5)
C24 N3 C11 116.0(6)
C24 N3 Si1 124.9(6)
C11 N3 Si1 119.0(5)
C5 C1 C2 108.0
C5 C1 Y1 74.22(17)
C2 C1 Y1 73.93(11)
C5 C1 H1A 126.0
C2 C1 H1A 126.0
Y1 C1 H1A 117.8
C1 C2 C3 108.0
C1 C2 Y1 74.71(10)
C3 C2 Y1 73.90(12)
C1 C2 H2A 126.0
C3 C2 H2A 126.0
Y1 C2 H2A 117.4
C4 C3 C2 108.0
C4 C3 Y1 74.41(16)
C2 C3 Y1 74.63(14)
C4 C3 H3A 126.0
C2 C3 H3A 126.0
Y1 C3 H3A 117.0
C3 C4 C5 108.0
C3 C4 Y1 74.08(15)
C5 C4 Y1 74.76(9)
C3 C4 H4A 126.0
C5 C4 H4A 126.0
Y1 C4 H4A 117.2
C1 C5 C4 108.0
C1 C5 Y1 74.46(16)
C4 C5 Y1 73.83(9)
C1 C5 H5A 126.0
C4 C5 H5A 126.0
Y1 C5 H5A 117.7
C7 C6 C10 108.0
C7 C6 Y1 75.12(17)
C10 C6 Y1 74.50(11)
C7 C6 H6A 126.0
C10 C6 H6A 126.0
Y1 C6 H6A 116.5
C6 C7 C8 108.0
C6 C7 Y1 73.45(16)
C8 C7 Y1 75.18(8)
C6 C7 H7A 126.0
C8 C7 H7A 126.0
Y1 C7 H7A 117.4
C7 C8 C9 108.0
C7 C8 Y1 73.65(9)
C9 C8 Y1 74.09(14)
C7 C8 H8A 126.0
C9 C8 H8A 126.0
Y1 C8 H8A 118.2
C10 C9 C8 108.0
C10 C9 Y1 73.35(14)
C8 C9 Y1 74.80(16)
C10 C9 H9A 126.0
C8 C9 H9A 126.0
Y1 C9 H9A 117.8
C9 C10 C6 108.0
C9 C10 Y1 75.33(12)
C6 C10 Y1 73.98(10)
C9 C10 H10A 126.0
C6 C10 H10A 126.0
Y1 C10 H10A 116.8
N2 C11 N1 115.8(7)
N2 C11 N3 123.2(8)
N1 C11 N3 121.0(7)
N2 C11 Y1 58.1(4)
N1 C11 Y1 57.8(4)
N3 C11 Y1 178.7(6)
N2 C12 C17 112.0(7)
N2 C12 C13 110.7(6)
C17 C12 C13 107.2(7)
N2 C12 H12A 109.0
C17 C12 H12A 109.0
C13 C12 H12A 109.0
C12 C13 C14 111.1(7)
C12 C13 H13A 109.4
C14 C13 H13A 109.4
C12 C13 H13B 109.4
C14 C13 H13B 109.4
H13A C13 H13B 108.0
C15 C14 C13 108.9(8)
C15 C14 H14A 109.9
C13 C14 H14A 109.9
C15 C14 H14B 109.9
C13 C14 H14B 109.9
H14A C14 H14B 108.3
C16 C15 C14 108.9(7)
C16 C15 H15A 109.9
C14 C15 H15A 109.9
C16 C15 H15B 109.9
C14 C15 H15B 109.9
H15A C15 H15B 108.3
C15 C16 C17 111.3(7)
C15 C16 H16A 109.4
C17 C16 H16A 109.4
C15 C16 H16B 109.4
C17 C16 H16B 109.4
H16A C16 H16B 108.0
C12 C17 C16 112.3(7)
C12 C17 H17A 109.1
C16 C17 H17A 109.1
C12 C17 H17B 109.1
C16 C17 H17B 109.1
H17A C17 H17B 107.9
C23 C18 N1 112.0(7)
C23 C18 C19 108.1(7)
N1 C18 C19 112.3(7)
C23 C18 H18A 108.1
N1 C18 H18A 108.1
C19 C18 H18A 108.1
C18 C19 C20 110.3(8)
C18 C19 H19A 109.6
C20 C19 H19A 109.6
C18 C19 H19B 109.6
C20 C19 H19B 109.6
H19A C19 H19B 108.1
C21 C20 C19 113.4(9)
C21 C20 H20A 108.9
C19 C20 H20A 108.9
C21 C20 H20B 108.9
C19 C20 H20B 108.9
H20A C20 H20B 107.7
C22 C21 C20 109.4(9)
C22 C21 H21A 109.8
C20 C21 H21A 109.8
C22 C21 H21B 109.8
C20 C21 H21B 109.8
H21A C21 H21B 108.2
C21 C22 C23 113.9(10)
C21 C22 H22A 108.8
C23 C22 H22A 108.8
C21 C22 H22B 108.8
C23 C22 H22B 108.8
H22A C22 H22B 107.7
C18 C23 C22 111.5(8)
C18 C23 H23A 109.3
C22 C23 H23A 109.3
C18 C23 H23B 109.3
C22 C23 H23B 109.3
H23A C23 H23B 108.0
C25 C24 C29 117.4(8)
C25 C24 N3 121.2(8)
C29 C24 N3 121.4(8)
C26 C25 C24 122.7(9)
C26 C25 H25A 118.6
C24 C25 H25A 118.6
C25 C26 C27 118.6(9)
C25 C26 H26A 120.7
C27 C26 H26A 120.7
C28 C27 C26 122.8(10)
C28 C27 H27A 118.6
C26 C27 H27A 118.6
C27 C28 C29 115.7(10)
C27 C28 H28A 122.1
C29 C28 H28A 122.1
C24 C29 C28 122.7(9)
C24 C29 H29A 118.7
C28 C29 H29A 118.7
Si1 C30 H30A 109.5
Si1 C30 H30B 109.5
H30A C30 H30B 109.5
Si1 C30 H30C 109.5
H30A C30 H30C 109.5
H30B C30 H30C 109.5
Si1 C31 H31A 109.5
Si1 C31 H31B 109.5
H31A C31 H31B 109.5
Si1 C31 H31C 109.5
H31A C31 H31C 109.5
H31B C31 H31C 109.5
Si1 C32 H32A 109.5
Si1 C32 H32B 109.5
H32A C32 H32B 109.5
Si1 C32 H32C 109.5
H32A C32 H32C 109.5
H32B C32 H32C 109.5

loop_
_geom_bond_atom_site_label_1
_geom_bond_atom_site_label_2
_geom_bond_distance
Y1 N1 2.334(6)
Y1 N2 2.343(6)
Y1 C6 2.611(4)
Y1 C3 2.613(3)
Y1 C4 2.617(4)
Y1 C10 2.618(4)
Y1 C2 2.622(4)
Y1 C5 2.629(4)
Y1 C1 2.632(4)
Y1 C7 2.632(4)
Y1 C9 2.643(3)
Y1 C8 2.652(4)
Si1 N3 1.737(6)
Si1 C30 1.827(8)
Si1 C31 1.856(11)
Si1 C32 1.865(7)
N1 C11 1.342(8)
N1 C18 1.483(9)
N2 C11 1.315(8)
N2 C12 1.443(8)
N3 C24 1.409(9)
N3 C11 1.453(9)
C1 C5 1.4200
C1 C2 1.4200
C1 H1A 0.9300
C2 C3 1.4200
C2 H2A 0.9300
C3 C4 1.4200
C3 H3A 0.9300
C4 C5 1.4200
C4 H4A 0.9300
C5 H5A 0.9300
C6 C7 1.4200
C6 C10 1.4200
C6 H6A 0.9300
C7 C8 1.4200
C7 H7A 0.9300
C8 C9 1.4200
C8 H8A 0.9300
C9 C10 1.4200
C9 H9A 0.9300
C10 H10A 0.9300
C12 C17 1.472(10)
C12 C13 1.513(10)
C12 H12A 0.9800
C13 C14 1.538(10)
C13 H13A 0.9700
C13 H13B 0.9700
C14 C15 1.488(11)
C14 H14A 0.9700
C14 H14B 0.9700
C15 C16 1.486(10)
C15 H15A 0.9700
C15 H15B 0.9700
C16 C17 1.500(10)
C16 H16A 0.9700
C16 H16B 0.9700
C17 H17A 0.9700
C17 H17B 0.9700
C18 C23 1.478(9)
C18 C19 1.483(10)
C18 H18A 0.9800
C19 C20 1.530(12)
C19 H19A 0.9700
C19 H19B 0.9700
C20 C21 1.452(12)
C20 H20A 0.9700
C20 H20B 0.9700
C21 C22 1.423(12)
C21 H21A 0.9700
C21 H21B 0.9700
C22 C23 1.517(11)
C22 H22A 0.9700
C22 H22B 0.9700
C23 H23A 0.9700
C23 H23B 0.9700
C24 C25 1.370(9)
C24 C29 1.408(10)
C25 C26 1.336(10)
C25 H25A 0.9300
C26 C27 1.423(13)
C26 H26A 0.9300
C27 C28 1.361(13)
C27 H27A 0.9300
C28 C29 1.410(11)
C28 H28A 0.9300
C29 H29A 0.9300
C30 H30A 0.9600
C30 H30B 0.9600
C30 H30C 0.9600
C31 H31A 0.9600
C31 H31B 0.9600
C31 H31C 0.9600
C32 H32A 0.9600
C32 H32B 0.9600
C32 H32C 0.9600
